data_2222389
loop_
_publ_author_name
'Revathi, C.'
'Dayalan, A.'
'SethuSankar, K.'

_publ_section_title
;(<i>N</i>^4^-<i>n</i>-Butylpyridine-4-carbothioamide-\k<i>N</i>^4^)chloridobis(dimethylglyoximato-\k^2^<i>N</i>,<i>N</i>')cobalt(III)
 hemihydrate
;
_journal_coeditor_code LH2818
_journal_issue 7
_journal_name_full 'Acta Crystallographica Section E'
_journal_page_first m795
_journal_page_last m796
_journal_paper_doi 10.1107/S1600536809022661
_journal_volume 65
_journal_year 2009
_chemical_formula_iupac '[Co (C4 H7 N2 O2)2 Cl (C10 H14 N2 S)], 0.5H2 O'
_chemical_formula_moiety 'C18 H27 Cl Co N6 O4 S, 0.5(H2 O)'
_chemical_formula_sum 'C18 H28 Cl Co N6 O4.5 S'
_chemical_formula_weight 526.90
_chemical_name_systematic
;(<i>N</i>^4^-<i>n</i>-Butylpyridine-4-carbothioamide-
\k<i>N</i>^4^)chloridobis(dimethylglyoximato-\k^2^<i>N</i>,<i>N</i>')cobalt(III)
hemihydrate
;
_space_group_IT_number 14
_symmetry_cell_setting monoclinic
_symmetry_space_group_name_Hall '-P 2yn'
_symmetry_space_group_name_H-M 'P 1 21/n 1'
_atom_sites_solution_hydrogens geom
_atom_sites_solution_primary direct
_atom_sites_solution_secondary difmap
_audit_creation_method SHELXL-97
_cell_angle_alpha 90.00
_cell_angle_beta 95.748(2)
_cell_angle_gamma 90.00
_cell_formula_units_Z 8
_cell_length_a 11.1976(5)
_cell_length_b 14.7889(7)
_cell_length_c 28.8482(14)
_cell_measurement_reflns_used 5420
_cell_measurement_temperature 293(2)
_cell_measurement_theta_max 26.0
_cell_measurement_theta_min 2.5
_cell_volume 4753.2(4)
_computing_cell_refinement 'APEX2 and SAINT (Bruker, 2004)'
_computing_data_collection 'APEX2 (Bruker, 2004)'
_computing_data_reduction 'SAINT (Bruker, 2004)'
_computing_molecular_graphics 'PLATON (Spek, 2009)'
_computing_publication_material 'SHELXL97 (Sheldrick, 2008)'
_computing_structure_refinement 'SHELXL97 (Sheldrick, 2008)'
_computing_structure_solution 'SIR92 (Altornare et al., 1993)'
_diffrn_ambient_temperature 293(2)
_diffrn_detector_area_resol_mean 0
_diffrn_measured_fraction_theta_full 1.000
_diffrn_measured_fraction_theta_max 0.996
_diffrn_measurement_device_type 'Bruker Kappa-APEX2'
_diffrn_measurement_method '\w and \f'
_diffrn_radiation_monochromator graphite
_diffrn_radiation_source 'fine-focus sealed tube'
_diffrn_radiation_type MoK\a
_diffrn_radiation_wavelength 0.71073
_diffrn_reflns_av_R_equivalents 0.0437
_diffrn_reflns_av_sigmaI/netI 0.0379
_diffrn_reflns_limit_h_max 10
_diffrn_reflns_limit_h_min -14
_diffrn_reflns_limit_k_max 18
_diffrn_reflns_limit_k_min -18
_diffrn_reflns_limit_l_max 36
_diffrn_reflns_limit_l_min -36
_diffrn_reflns_number 50767
_diffrn_reflns_theta_full 25.00
_diffrn_reflns_theta_max 26.94
_diffrn_reflns_theta_min 1.42
_diffrn_standards_decay_% 0
_diffrn_standards_interval_count 0
_diffrn_standards_interval_time 0
_diffrn_standards_number 0
_exptl_absorpt_coefficient_mu 0.961
_exptl_absorpt_correction_T_max 0.8534
_exptl_absorpt_correction_T_min 0.7421
_exptl_absorpt_correction_type multi-scan
_exptl_absorpt_process_details '(SADABS; Bruker, 2004)'
_exptl_crystal_colour brown
_exptl_crystal_density_diffrn 1.473
_exptl_crystal_density_method 'not measured'
_exptl_crystal_description needle
_exptl_crystal_F_000 2192
_exptl_crystal_size_max 0.3
_exptl_crystal_size_mid 0.2
_exptl_crystal_size_min 0.2
_refine_diff_density_max 0.955
_refine_diff_density_min -0.823
_refine_ls_extinction_coef 0.0023(3)
_refine_ls_extinction_expression Fc^*^=kFc[1+0.001xFc^2^\l^3^/sin(2\q)]^-1/4^
_refine_ls_extinction_method 'SHELXL97 (Sheldrick, 2008)'
_refine_ls_goodness_of_fit_ref 1.057
_refine_ls_hydrogen_treatment mixed
_refine_ls_matrix_type full
_refine_ls_number_parameters 606
_refine_ls_number_reflns 10297
_refine_ls_number_restraints 1
_refine_ls_restrained_S_all 1.057
_refine_ls_R_factor_all 0.0806
_refine_ls_R_factor_gt 0.0529
_refine_ls_shift/su_max 0.009
_refine_ls_shift/su_mean 0.000
_refine_ls_structure_factor_coef Fsqd
_refine_ls_weighting_details 'calc w=1/[\s^2^(Fo^2^)+(0.0927P)^2^+3.9112P] where P=(Fo^2^+2Fc^2^)/3'
_refine_ls_weighting_scheme calc
_refine_ls_wR_factor_gt 0.1419
_refine_ls_wR_factor_ref 0.1676
_reflns_number_gt 7510
_reflns_number_total 10297
_reflns_threshold_expression I>2\s(I)
_cod_data_source_file lh2818.cif
_cod_data_source_block I
_cod_original_sg_symbol_H-M 'P 21/n'
_cod_original_formula_sum 'C18 H28 Cl Co N6 O4.50 S'
_cod_database_code 2222389
_cod_database_fobs_code 2222389

loop_
_symmetry_equiv_pos_as_xyz
'x, y, z'
'-x+1/2, y+1/2, -z+1/2'
'-x, -y, -z'
'x-1/2, -y-1/2, z-1/2'

loop_
_atom_site_type_symbol
_atom_site_label
_atom_site_fract_x
_atom_site_fract_y
_atom_site_fract_z
_atom_site_U_iso_or_equiv
_atom_site_adp_type
_atom_site_calc_flag
_atom_site_refinement_flags
_atom_site_occupancy
_atom_site_disorder_assembly
_atom_site_disorder_group
C C1 0.6540(3) 0.4012(2) 0.14607(12) 0.0391(8) Uani d . 1 . .
C C2 0.5817(3) 0.3183(3) 0.13929(13) 0.0395(8) Uani d . 1 . .
C C3 0.7787(4) 0.2495(3) -0.01437(14) 0.0480(9) Uani d . 1 . .
C C4 0.8518(3) 0.3305(3) -0.00758(13) 0.0432(9) Uani d . 1 . .
C C5 0.6493(4) 0.4620(3) 0.18669(13) 0.0548(11) Uani d . 1 . .
H H5A 0.6895 0.5177 0.1811 0.082 Uiso calc R 1 . .
H H5B 0.6884 0.4335 0.2140 0.082 Uiso calc R 1 . .
H H5C 0.5671 0.4742 0.1913 0.082 Uiso calc R 1 . .
C C6 0.4897(4) 0.2917(3) 0.17091(16) 0.0579(12) Uani d . 1 . .
H H6A 0.4253 0.3348 0.1682 0.087 Uiso calc R 1 . .
H H6B 0.5259 0.2903 0.2025 0.087 Uiso calc R 1 . .
H H6C 0.4587 0.2329 0.1623 0.087 Uiso calc R 1 . .
C C7 0.7738(6) 0.1895(4) -0.05624(19) 0.091(2) Uani d . 1 . .
H H7A 0.7375 0.1328 -0.0494 0.137 Uiso calc R 1 . .
H H7B 0.8537 0.1790 -0.0644 0.137 Uiso calc R 1 . .
H H7C 0.7270 0.2180 -0.0818 0.137 Uiso calc R 1 . .
C C8 0.9383(4) 0.3614(3) -0.04059(15) 0.0570(11) Uani d . 1 . .
H H8A 0.9657 0.4213 -0.0323 0.085 Uiso calc R 1 . .
H H8B 0.8991 0.3618 -0.0717 0.085 Uiso calc R 1 . .
H H8C 1.0056 0.3209 -0.0389 0.085 Uiso calc R 1 . .
C C9 0.8419(4) 0.1681(3) 0.10754(17) 0.0542(11) Uani d . 1 . .
H H9 0.7787 0.1375 0.0911 0.065 Uiso calc R 1 . .
C C10 0.9260(4) 0.1193(3) 0.13510(17) 0.0587(12) Uani d . 1 . .
H H10 0.9197 0.0567 0.1368 0.070 Uiso calc R 1 . .
C C11 1.0198(4) 0.1636(3) 0.16024(14) 0.0486(10) Uani d . 1 . .
C C12 1.0274(4) 0.2554(3) 0.15450(16) 0.0536(10) Uani d . 1 . .
H H12 1.0911 0.2873 0.1698 0.064 Uiso calc R 1 . .
C C13 0.9412(4) 0.3003(3) 0.12621(14) 0.0458(9) Uani d . 1 . .
H H13 0.9481 0.3626 0.1227 0.055 Uiso calc R 1 . .
C C14 1.1118(4) 0.1146(4) 0.19326(17) 0.0641(12) Uani d . 1 . .
C C15 1.1459(6) -0.0284(5) 0.2383(2) 0.0906(19) Uani d . 1 . .
H H15A 1.1778 0.0094 0.2641 0.109 Uiso calc R 1 . .
H H15B 1.0891 -0.0699 0.2501 0.109 Uiso calc R 1 . .
C C16 1.2409(7) -0.0793(5) 0.2233(2) 0.113(3) Uani d . 1 . .
H H16A 1.2700 -0.1194 0.2485 0.136 Uiso calc R 1 . .
H H16B 1.3056 -0.0376 0.2186 0.136 Uiso calc R 1 . .
C C17 1.2186(6) -0.1359(5) 0.1797(2) 0.0895(18) Uani d . 1 . .
H H17A 1.1807 -0.0978 0.1551 0.107 Uiso calc R 1 . .
H H17B 1.2957 -0.1545 0.1704 0.107 Uiso calc R 1 . .
C C18 1.1436(6) -0.2176(5) 0.1829(3) 0.107(2) Uani d . 1 . .
H H18A 1.1685 -0.2491 0.2114 0.161 Uiso calc R 1 . .
H H18B 1.1528 -0.2564 0.1569 0.161 Uiso calc R 1 . .
H H18C 1.0610 -0.2002 0.1827 0.161 Uiso calc R 1 . .
C C19 0.8873(4) 0.4019(3) 0.40245(15) 0.0548(11) Uani d . 1 . .
C C20 0.9481(4) 0.4264(3) 0.36220(16) 0.0510(10) Uani d . 1 . .
C C21 0.7077(4) 0.1755(3) 0.26363(13) 0.0442(9) Uani d . 1 . .
C C22 0.6402(3) 0.1546(3) 0.30342(14) 0.0441(9) Uani d . 1 . .
C C23 0.9121(6) 0.4454(4) 0.44954(18) 0.0843(18) Uani d . 1 . .
H H23A 0.8644 0.4167 0.4712 0.126 Uiso calc R 1 . .
H H23B 0.8920 0.5085 0.4473 0.126 Uiso calc R 1 . .
H H23C 0.9956 0.4389 0.4602 0.126 Uiso calc R 1 . .
C C24 1.0394(5) 0.4994(3) 0.3627(2) 0.0781(16) Uani d . 1 . .
H H24A 1.0620 0.5080 0.3317 0.117 Uiso calc R 1 . .
H H24B 1.1088 0.4828 0.3831 0.117 Uiso calc R 1 . .
H H24C 1.0063 0.5545 0.3734 0.117 Uiso calc R 1 . .
C C25 0.6947(5) 0.1242(3) 0.21891(16) 0.0650(13) Uani d . 1 . .
H H25A 0.7317 0.1575 0.1956 0.098 Uiso calc R 1 . .
H H25B 0.6111 0.1157 0.2089 0.098 Uiso calc R 1 . .
H H25C 0.7330 0.0663 0.2234 0.098 Uiso calc R 1 . .
C C26 0.5420(4) 0.0867(3) 0.3009(2) 0.0681(13) Uani d . 1 . .
H H26A 0.5214 0.0740 0.3317 0.102 Uiso calc R 1 . .
H H26B 0.5682 0.0321 0.2871 0.102 Uiso calc R 1 . .
H H26C 0.4731 0.1102 0.2823 0.102 Uiso calc R 1 . .
C C27 0.9110(3) 0.1502(2) 0.38996(12) 0.0374(8) Uani d . 1 . .
H H27 0.8439 0.1560 0.4063 0.045 Uiso calc R 1 . .
C C28 0.9965(3) 0.0876(3) 0.40509(12) 0.0375(8) Uani d . 1 . .
H H28 0.9862 0.0517 0.4309 0.045 Uiso calc R 1 . .
C C29 1.0991(3) 0.0776(2) 0.38179(12) 0.0361(8) Uani d . 1 . .
C C30 1.1068(4) 0.1332(3) 0.34363(14) 0.0447(9) Uani d . 1 . .
H H30 1.1735 0.1293 0.3270 0.054 Uiso calc R 1 . .
C C31 1.0177(4) 0.1937(3) 0.33005(14) 0.0430(9) Uani d . 1 . .
H H31 1.0254 0.2296 0.3040 0.052 Uiso calc R 1 . .
C C32 1.1937(3) 0.0082(3) 0.39541(13) 0.0397(8) Uani d . 1 . .
C C33 1.2757(4) -0.0957(3) 0.45690(15) 0.0512(10) Uani d . 1 . .
H H33A 1.2829 -0.0937 0.4907 0.061 Uiso calc R 1 . .
H H33B 1.3549 -0.0859 0.4469 0.061 Uiso calc R 1 . .
C C34 1.2308(4) -0.1880(3) 0.44078(18) 0.0555(11) Uani d . 1 . .
H H34A 1.1529 -0.1982 0.4518 0.067 Uiso calc R 1 . .
H H34B 1.2202 -0.1887 0.4070 0.067 Uiso calc R 1 . .
C C35 1.3131(4) -0.2642(3) 0.45739(17) 0.0588(11) Uani d . 1 . .
H H35A 1.3197 -0.2665 0.4912 0.071 Uiso calc R 1 . .
H H35B 1.3925 -0.2527 0.4480 0.071 Uiso calc R 1 . .
C C36 1.2683(5) -0.3549(4) 0.4380(2) 0.0869(18) Uani d . 1 . .
H H36A 1.1937 -0.3695 0.4499 0.130 Uiso calc R 1 . .
H H36B 1.3265 -0.4008 0.4471 0.130 Uiso calc R 1 . .
H H36C 1.2564 -0.3516 0.4046 0.130 Uiso calc R 1 . .
N N1 0.7222(3) 0.4142(2) 0.11309(10) 0.0356(6) Uani d . 1 . .
N N2 0.6040(3) 0.2735(2) 0.10299(10) 0.0359(6) Uani d . 1 . .
N N3 0.7116(3) 0.2353(2) 0.01918(11) 0.0403(7) Uani d . 1 . .
N N4 0.8335(3) 0.3740(2) 0.02985(10) 0.0355(6) Uani d . 1 . .
N N5 0.8476(3) 0.2575(2) 0.10354(10) 0.0347(6) Uani d . 1 . .
N N6 1.0805(4) 0.0297(3) 0.20319(16) 0.0767(13) Uani d . 1 . .
N N7 0.8069(3) 0.3394(2) 0.39383(11) 0.0465(8) Uani d . 1 . .
N N8 0.9133(3) 0.3797(2) 0.32561(12) 0.0444(8) Uani d . 1 . .
N N9 0.7812(3) 0.2424(2) 0.27193(10) 0.0388(7) Uani d . 1 . .
N N10 0.6723(3) 0.2043(2) 0.33924(11) 0.0409(7) Uani d . 1 . .
N N11 0.9195(3) 0.20336(19) 0.35282(10) 0.0331(6) Uani d . 1 . .
N N12 1.1953(3) -0.0228(2) 0.43840(12) 0.0465(8) Uani d . 1 . .
O O1 0.7913(3) 0.48767(17) 0.11270(9) 0.0465(6) Uani d . 1 . .
O O2 0.5463(3) 0.19640(18) 0.09123(11) 0.0504(7) Uani d . 1 . .
O O3 0.6361(3) 0.1655(2) 0.01808(11) 0.0589(8) Uani d . 1 . .
O O4 0.8906(2) 0.45087(19) 0.04153(10) 0.0470(6) Uani d . 1 . .
O O5 0.7379(3) 0.3099(2) 0.42581(10) 0.0642(9) Uani d . 1 . .
O O6 0.9561(3) 0.3945(2) 0.28445(11) 0.0569(8) Uani d . 1 . .
O O7 0.8475(3) 0.2714(2) 0.23890(10) 0.0545(7) Uani d . 1 . .
O O8 0.6170(3) 0.1955(2) 0.37864(11) 0.0570(8) Uani d . 1 . .
O O9 0.5206(13) 0.4306(11) 0.4152(10) 0.117(9) Uani d P 0.36(2) A 1
O O9' 0.563(2) 0.4610(14) 0.4517(9) 0.258(10) Uani d P 0.64(2) B 2
S S1 1.22943(19) 0.16153(15) 0.21468(9) 0.1222(8) Uani d . 1 . .
S S2 1.28739(11) -0.02367(9) 0.35816(4) 0.0642(3) Uani d . 1 . .
Cl Cl1 0.57535(8) 0.39973(6) 0.02391(3) 0.0401(2) Uani d . 1 . .
Cl Cl2 0.65579(9) 0.39511(7) 0.31055(4) 0.0494(3) Uani d . 1 . .
Co Co1 0.71972(4) 0.32373(3) 0.066535(15) 0.02991(14) Uani d . 1 . .
Co Co2 0.79476(4) 0.29152(3) 0.333079(16) 0.03392(14) Uani d . 1 . .
H H1 0.829(5) 0.480(4) 0.076(2) 0.092(17) Uiso d . 1 . .
H H2 0.566(5) 0.181(4) 0.055(2) 0.090(18) Uiso d . 1 . .
H H8 0.670(6) 0.244(5) 0.406(3) 0.13(2) Uiso d . 1 . .
H H7 0.890(6) 0.323(5) 0.254(3) 0.13(3) Uiso d . 1 . .

loop_
_atom_site_aniso_label
_atom_site_aniso_U_11
_atom_site_aniso_U_22
_atom_site_aniso_U_33
_atom_site_aniso_U_12
_atom_site_aniso_U_13
_atom_site_aniso_U_23
C1 0.051(2) 0.039(2) 0.0281(17) 0.0090(16) 0.0051(15) 0.0082(15)
C2 0.0390(19) 0.046(2) 0.0340(19) 0.0050(16) 0.0060(15) 0.0135(16)
C3 0.060(2) 0.046(2) 0.039(2) 0.0048(19) 0.0079(18) -0.0063(17)
C4 0.044(2) 0.047(2) 0.040(2) 0.0068(17) 0.0091(16) 0.0049(17)
C5 0.077(3) 0.055(3) 0.032(2) 0.011(2) 0.006(2) 0.0002(18)
C6 0.055(2) 0.071(3) 0.051(3) 0.008(2) 0.020(2) 0.021(2)
C7 0.138(6) 0.084(4) 0.056(3) -0.013(4) 0.031(3) -0.029(3)
C8 0.055(2) 0.076(3) 0.043(2) 0.004(2) 0.0205(19) 0.004(2)
C9 0.054(2) 0.039(2) 0.067(3) -0.0056(19) -0.009(2) 0.010(2)
C10 0.059(3) 0.039(2) 0.075(3) -0.0016(19) -0.008(2) 0.018(2)
C11 0.046(2) 0.056(3) 0.043(2) 0.0080(19) 0.0039(17) 0.0119(19)
C12 0.048(2) 0.053(3) 0.057(3) -0.0051(19) -0.0082(19) 0.005(2)
C13 0.046(2) 0.039(2) 0.051(2) -0.0044(17) -0.0002(18) 0.0059(18)
C14 0.062(3) 0.073(3) 0.056(3) 0.011(2) -0.002(2) 0.009(2)
C15 0.114(5) 0.095(5) 0.060(3) 0.035(4) -0.003(3) 0.008(3)
C16 0.132(6) 0.127(6) 0.073(4) 0.057(5) -0.023(4) -0.020(4)
C17 0.090(4) 0.094(5) 0.083(4) 0.018(4) 0.000(3) -0.022(4)
C18 0.077(4) 0.123(6) 0.123(6) -0.002(4) 0.016(4) -0.013(5)
C19 0.070(3) 0.041(2) 0.049(2) 0.020(2) -0.015(2) -0.0140(19)
C20 0.050(2) 0.0300(19) 0.070(3) 0.0063(17) -0.010(2) -0.0070(19)
C21 0.053(2) 0.039(2) 0.039(2) 0.0093(18) -0.0025(17) -0.0019(16)
C22 0.042(2) 0.037(2) 0.052(2) 0.0029(16) 0.0001(17) 0.0060(18)
C23 0.116(5) 0.067(3) 0.062(3) 0.021(3) -0.029(3) -0.028(3)
C24 0.069(3) 0.042(3) 0.120(5) -0.004(2) -0.008(3) -0.015(3)
C25 0.091(4) 0.054(3) 0.047(3) 0.004(2) -0.006(2) -0.014(2)
C26 0.058(3) 0.059(3) 0.086(4) -0.012(2) -0.002(2) 0.008(3)
C27 0.0402(18) 0.042(2) 0.0309(18) 0.0037(16) 0.0081(14) 0.0000(15)
C28 0.0417(19) 0.042(2) 0.0288(17) 0.0010(16) 0.0030(14) 0.0023(15)
C29 0.0375(18) 0.0343(18) 0.0368(18) 0.0001(15) 0.0051(14) -0.0064(15)
C30 0.045(2) 0.040(2) 0.052(2) 0.0029(17) 0.0173(17) 0.0030(18)
C31 0.050(2) 0.0361(19) 0.045(2) 0.0023(16) 0.0187(17) 0.0075(16)
C32 0.0373(18) 0.0371(19) 0.044(2) -0.0007(15) -0.0009(15) -0.0043(16)
C33 0.048(2) 0.054(2) 0.049(2) 0.0111(19) -0.0052(18) 0.004(2)
C34 0.046(2) 0.051(2) 0.069(3) 0.0056(19) -0.002(2) 0.007(2)
C35 0.058(3) 0.056(3) 0.062(3) 0.007(2) 0.000(2) 0.009(2)
C36 0.088(4) 0.051(3) 0.119(5) 0.007(3) 0.000(4) 0.001(3)
N1 0.0434(16) 0.0311(15) 0.0319(15) -0.0013(12) 0.0025(12) 0.0033(12)
N2 0.0349(15) 0.0338(15) 0.0393(16) -0.0028(12) 0.0060(12) 0.0079(13)
N3 0.0486(17) 0.0327(16) 0.0391(17) -0.0030(13) 0.0017(14) -0.0028(13)
N4 0.0390(15) 0.0349(16) 0.0333(15) -0.0028(13) 0.0069(12) 0.0044(12)
N5 0.0363(15) 0.0330(15) 0.0353(15) -0.0023(12) 0.0066(12) 0.0036(12)
N6 0.092(3) 0.061(3) 0.074(3) 0.022(2) -0.009(2) 0.017(2)
N7 0.062(2) 0.0415(19) 0.0356(17) 0.0155(16) 0.0042(15) -0.0054(14)
N8 0.0500(18) 0.0311(16) 0.0513(19) 0.0065(14) 0.0022(15) 0.0021(14)
N9 0.0497(17) 0.0362(16) 0.0315(15) 0.0042(14) 0.0088(13) 0.0021(13)
N10 0.0433(17) 0.0425(17) 0.0382(17) 0.0051(14) 0.0099(13) 0.0057(14)
N11 0.0403(15) 0.0281(14) 0.0313(15) 0.0018(12) 0.0053(12) -0.0008(12)
N12 0.0441(17) 0.0459(19) 0.0483(19) 0.0084(15) -0.0002(14) 0.0053(15)
O1 0.0613(17) 0.0344(14) 0.0440(15) -0.0121(12) 0.0056(13) -0.0032(12)
O2 0.0487(16) 0.0403(15) 0.0625(19) -0.0163(12) 0.0079(14) 0.0053(13)
O3 0.073(2) 0.0419(16) 0.0602(19) -0.0208(15) 0.0010(16) -0.0103(14)
O4 0.0496(15) 0.0447(15) 0.0475(15) -0.0196(13) 0.0094(12) 0.0037(12)
O5 0.089(2) 0.070(2) 0.0364(16) 0.0175(18) 0.0160(16) -0.0037(15)
O6 0.0630(18) 0.0475(17) 0.0631(19) -0.0028(14) 0.0211(15) 0.0125(14)
O7 0.074(2) 0.0575(19) 0.0352(15) 0.0007(16) 0.0202(14) 0.0040(13)
O8 0.0560(17) 0.068(2) 0.0516(18) 0.0074(15) 0.0273(14) 0.0159(15)
O9 0.071(9) 0.089(10) 0.20(2) 0.009(7) 0.048(10) -0.003(11)
O9' 0.34(2) 0.181(15) 0.24(2) 0.073(15) -0.035(18) 0.031(15)
S1 0.1044(13) 0.1075(15) 0.1419(18) -0.0176(11) -0.0507(13) 0.0240(13)
S2 0.0658(7) 0.0746(8) 0.0535(7) 0.0232(6) 0.0127(6) 0.0032(6)
Cl1 0.0417(5) 0.0443(5) 0.0342(4) 0.0051(4) 0.0029(3) 0.0077(4)
Cl2 0.0552(6) 0.0440(5) 0.0482(5) 0.0141(4) 0.0019(4) 0.0042(4)
Co1 0.0343(2) 0.0272(2) 0.0284(2) -0.00359(18) 0.00409(18) 0.00201(18)
Co2 0.0419(3) 0.0305(3) 0.0297(3) 0.0035(2) 0.00545(19) 0.00001(19)

loop_
_atom_type_symbol
_atom_type_description
_atom_type_scat_dispersion_real
_atom_type_scat_dispersion_imag
_atom_type_scat_source
C C 0.0033 0.0016 'International Tables Vol C Tables 4.2.6.8 and 6.1.1.4'
H H 0.0000 0.0000 'International Tables Vol C Tables 4.2.6.8 and 6.1.1.4'
N N 0.0061 0.0033 'International Tables Vol C Tables 4.2.6.8 and 6.1.1.4'
O O 0.0106 0.0060 'International Tables Vol C Tables 4.2.6.8 and 6.1.1.4'
S S 0.1246 0.1234 'International Tables Vol C Tables 4.2.6.8 and 6.1.1.4'
Cl Cl 0.1484 0.1585 'International Tables Vol C Tables 4.2.6.8 and 6.1.1.4'
Co Co 0.3494 0.9721 'International Tables Vol C Tables 4.2.6.8 and 6.1.1.4'

loop_
_geom_angle_atom_site_label_1
_geom_angle_atom_site_label_2
_geom_angle_atom_site_label_3
_geom_angle_site_symmetry_1
_geom_angle_site_symmetry_3
_geom_angle
_geom_angle_publ_flag
N1 C1 C2 . . 112.6(3) ?
N1 C1 C5 . . 124.2(4) ?
C2 C1 C5 . . 123.3(3) ?
N2 C2 C1 . . 112.9(3) ?
N2 C2 C6 . . 124.3(4) ?
C1 C2 C6 . . 122.8(4) ?
N3 C3 C4 . . 113.1(3) ?
N3 C3 C7 . . 121.9(4) ?
C4 C3 C7 . . 125.0(4) ?
N4 C4 C3 . . 112.9(3) ?
N4 C4 C8 . . 123.2(4) ?
C3 C4 C8 . . 123.9(4) ?
C1 C5 H5A . . 109.5 ?
C1 C5 H5B . . 109.5 ?
H5A C5 H5B . . 109.5 ?
C1 C5 H5C . . 109.5 ?
H5A C5 H5C . . 109.5 ?
H5B C5 H5C . . 109.5 ?
C2 C6 H6A . . 109.5 ?
C2 C6 H6B . . 109.5 ?
H6A C6 H6B . . 109.5 ?
C2 C6 H6C . . 109.5 ?
H6A C6 H6C . . 109.5 ?
H6B C6 H6C . . 109.5 ?
C3 C7 H7A . . 109.5 ?
C3 C7 H7B . . 109.5 ?
H7A C7 H7B . . 109.5 ?
C3 C7 H7C . . 109.5 ?
H7A C7 H7C . . 109.5 ?
H7B C7 H7C . . 109.5 ?
C4 C8 H8A . . 109.5 ?
C4 C8 H8B . . 109.5 ?
H8A C8 H8B . . 109.5 ?
C4 C8 H8C . . 109.5 ?
H8A C8 H8C . . 109.5 ?
H8B C8 H8C . . 109.5 ?
N5 C9 C10 . . 122.4(4) ?
N5 C9 H9 . . 118.8 ?
C10 C9 H9 . . 118.8 ?
C9 C10 C11 . . 119.7(4) ?
C9 C10 H10 . . 120.1 ?
C11 C10 H10 . . 120.1 ?
C12 C11 C10 . . 117.4(4) ?
C12 C11 C14 . . 120.2(4) ?
C10 C11 C14 . . 122.5(4) ?
C13 C12 C11 . . 120.2(4) ?
C13 C12 H12 . . 119.9 ?
C11 C12 H12 . . 119.9 ?
N5 C13 C12 . . 122.1(4) ?
N5 C13 H13 . . 118.9 ?
C12 C13 H13 . . 118.9 ?
N6 C14 C11 . . 113.9(4) ?
N6 C14 S1 . . 124.0(4) ?
C11 C14 S1 . . 122.0(4) ?
C16 C15 N6 . . 116.1(5) ?
C16 C15 H15A . . 108.3 ?
N6 C15 H15A . . 108.3 ?
C16 C15 H15B . . 108.3 ?
N6 C15 H15B . . 108.3 ?
H15A C15 H15B . . 107.4 ?
C15 C16 C17 . . 119.1(6) ?
C15 C16 H16A . . 107.5 ?
C17 C16 H16A . . 107.5 ?
C15 C16 H16B . . 107.5 ?
C17 C16 H16B . . 107.5 ?
H16A C16 H16B . . 107.0 ?
C18 C17 C16 . . 116.6(7) ?
C18 C17 H17A . . 108.1 ?
C16 C17 H17A . . 108.1 ?
C18 C17 H17B . . 108.1 ?
C16 C17 H17B . . 108.1 ?
H17A C17 H17B . . 107.3 ?
C17 C18 H18A . . 109.5 ?
C17 C18 H18B . . 109.5 ?
H18A C18 H18B . . 109.5 ?
C17 C18 H18C . . 109.5 ?
H18A C18 H18C . . 109.5 ?
H18B C18 H18C . . 109.5 ?
N7 C19 C20 . . 113.4(4) ?
N7 C19 C23 . . 122.7(5) ?
C20 C19 C23 . . 123.9(5) ?
N8 C20 C19 . . 113.3(4) ?
N8 C20 C24 . . 123.2(5) ?
C19 C20 C24 . . 123.5(4) ?
N9 C21 C22 . . 112.6(3) ?
N9 C21 C25 . . 123.7(4) ?
C22 C21 C25 . . 123.7(4) ?
N10 C22 C21 . . 112.4(3) ?
N10 C22 C26 . . 124.8(4) ?
C21 C22 C26 . . 122.7(4) ?
C19 C23 H23A . . 109.5 ?
C19 C23 H23B . . 109.5 ?
H23A C23 H23B . . 109.5 ?
C19 C23 H23C . . 109.5 ?
H23A C23 H23C . . 109.5 ?
H23B C23 H23C . . 109.5 ?
C20 C24 H24A . . 109.5 ?
C20 C24 H24B . . 109.5 ?
H24A C24 H24B . . 109.5 ?
C20 C24 H24C . . 109.5 ?
H24A C24 H24C . . 109.5 ?
H24B C24 H24C . . 109.5 ?
C21 C25 H25A . . 109.5 ?
C21 C25 H25B . . 109.5 ?
H25A C25 H25B . . 109.5 ?
C21 C25 H25C . . 109.5 ?
H25A C25 H25C . . 109.5 ?
H25B C25 H25C . . 109.5 ?
C22 C26 H26A . . 109.5 ?
C22 C26 H26B . . 109.5 ?
H26A C26 H26B . . 109.5 ?
C22 C26 H26C . . 109.5 ?
H26A C26 H26C . . 109.5 ?
H26B C26 H26C . . 109.5 ?
N11 C27 C28 . . 123.2(3) ?
N11 C27 H27 . . 118.4 ?
C28 C27 H27 . . 118.4 ?
C27 C28 C29 . . 120.0(3) ?
C27 C28 H28 . . 120.0 ?
C29 C28 H28 . . 120.0 ?
C30 C29 C28 . . 116.2(3) ?
C30 C29 C32 . . 121.1(3) ?
C28 C29 C32 . . 122.7(3) ?
C31 C30 C29 . . 121.0(3) ?
C31 C30 H30 . . 119.5 ?
C29 C30 H30 . . 119.5 ?
N11 C31 C30 . . 122.6(3) ?
N11 C31 H31 . . 118.7 ?
C30 C31 H31 . . 118.7 ?
N12 C32 C29 . . 115.3(3) ?
N12 C32 S2 . . 124.3(3) ?
C29 C32 S2 . . 120.4(3) ?
N12 C33 C34 . . 112.2(3) ?
N12 C33 H33A . . 109.2 ?
C34 C33 H33A . . 109.2 ?
N12 C33 H33B . . 109.2 ?
C34 C33 H33B . . 109.2 ?
H33A C33 H33B . . 107.9 ?
C35 C34 C33 . . 113.9(4) ?
C35 C34 H34A . . 108.8 ?
C33 C34 H34A . . 108.8 ?
C35 C34 H34B . . 108.8 ?
C33 C34 H34B . . 108.8 ?
H34A C34 H34B . . 107.7 ?
C34 C35 C36 . . 112.0(4) ?
C34 C35 H35A . . 109.2 ?
C36 C35 H35A . . 109.2 ?
C34 C35 H35B . . 109.2 ?
C36 C35 H35B . . 109.2 ?
H35A C35 H35B . . 107.9 ?
C35 C36 H36A . . 109.5 ?
C35 C36 H36B . . 109.5 ?
H36A C36 H36B . . 109.5 ?
C35 C36 H36C . . 109.5 ?
H36A C36 H36C . . 109.5 ?
H36B C36 H36C . . 109.5 ?
C1 N1 O1 . . 120.9(3) ?
C1 N1 Co1 . . 116.7(3) ?
O1 N1 Co1 . . 122.5(2) ?
C2 N2 O2 . . 121.2(3) ?
C2 N2 Co1 . . 116.7(3) ?
O2 N2 Co1 . . 122.1(2) ?
C3 N3 O3 . . 121.3(3) ?
C3 N3 Co1 . . 115.9(3) ?
O3 N3 Co1 . . 122.6(2) ?
C4 N4 O4 . . 121.7(3) ?
C4 N4 Co1 . . 116.4(3) ?
O4 N4 Co1 . . 121.9(2) ?
C9 N5 C13 . . 118.1(3) ?
C9 N5 Co1 . . 120.3(3) ?
C13 N5 Co1 . . 121.6(3) ?
C14 N6 C15 . . 124.9(5) ?
C19 N7 O5 . . 122.6(4) ?
C19 N7 Co2 . . 115.5(3) ?
O5 N7 Co2 . . 121.9(3) ?
C20 N8 O6 . . 122.1(4) ?
C20 N8 Co2 . . 115.8(3) ?
O6 N8 Co2 . . 122.1(3) ?
C21 N9 O7 . . 120.2(3) ?
C21 N9 Co2 . . 117.0(3) ?
O7 N9 Co2 . . 122.8(3) ?
C22 N10 O8 . . 120.2(3) ?
C22 N10 Co2 . . 117.2(3) ?
O8 N10 Co2 . . 122.6(3) ?
C27 N11 C31 . . 117.1(3) ?
C27 N11 Co2 . . 121.2(2) ?
C31 N11 Co2 . . 121.7(2) ?
C32 N12 C33 . . 123.1(3) ?
N1 O1 H1 . . 101(3) ?
N2 O2 H2 . . 106(3) ?
N3 O3 H2 . . 105(2) ?
N4 O4 H1 . . 101(2) ?
N7 O5 H8 . . 106(3) ?
N9 O7 H7 . . 102(4) ?
N10 O8 H8 . . 105(3) ?
N3 Co1 N4 . . 81.56(13) ?
N3 Co1 N1 . . 177.86(13) ?
N4 Co1 N1 . . 99.01(13) ?
N3 Co1 N2 . . 98.28(13) ?
N4 Co1 N2 . . 179.43(13) ?
N1 Co1 N2 . . 81.13(13) ?
N3 Co1 N5 . . 91.58(13) ?
N4 Co1 N5 . . 90.24(12) ?
N1 Co1 N5 . . 90.48(12) ?
N2 Co1 N5 . . 90.30(12) ?
N3 Co1 Cl1 . . 88.31(10) ?
N4 Co1 Cl1 . . 89.16(9) ?
N1 Co1 Cl1 . . 89.63(9) ?
N2 Co1 Cl1 . . 90.29(9) ?
N5 Co1 Cl1 . . 179.40(9) ?
N7 Co2 N8 . . 81.99(15) ?
N7 Co2 N9 . . 179.39(15) ?
N8 Co2 N9 . . 98.62(14) ?
N7 Co2 N10 . . 98.81(15) ?
N8 Co2 N10 . . 178.35(14) ?
N9 Co2 N10 . . 80.58(13) ?
N7 Co2 N11 . . 89.81(13) ?
N8 Co2 N11 . . 90.22(13) ?
N9 Co2 N11 . . 90.19(12) ?
N10 Co2 N11 . . 91.23(13) ?
N7 Co2 Cl2 . . 89.78(10) ?
N8 Co2 Cl2 . . 88.30(10) ?
N9 Co2 Cl2 . . 90.23(10) ?
N10 Co2 Cl2 . . 90.26(10) ?
N11 Co2 Cl2 . . 178.50(9) ?

loop_
_geom_bond_atom_site_label_1
_geom_bond_atom_site_label_2
_geom_bond_site_symmetry_2
_geom_bond_distance
_geom_bond_publ_flag
C1 N1 . 1.293(4) ?
C1 C2 . 1.471(5) ?
C1 C5 . 1.483(5) ?
C2 N2 . 1.284(5) ?
C2 C6 . 1.496(5) ?
C3 N3 . 1.300(5) ?
C3 C4 . 1.453(6) ?
C3 C7 . 1.495(6) ?
C4 N4 . 1.291(5) ?
C4 C8 . 1.496(5) ?
C5 H5A . 0.9600 ?
C5 H5B . 0.9600 ?
C5 H5C . 0.9600 ?
C6 H6A . 0.9600 ?
C6 H6B . 0.9600 ?
C6 H6C . 0.9600 ?
C7 H7A . 0.9600 ?
C7 H7B . 0.9600 ?
C7 H7C . 0.9600 ?
C8 H8A . 0.9600 ?
C8 H8B . 0.9600 ?
C8 H8C . 0.9600 ?
C9 N5 . 1.330(5) ?
C9 C10 . 1.374(6) ?
C9 H9 . 0.9300 ?
C10 C11 . 1.381(6) ?
C10 H10 . 0.9300 ?
C11 C12 . 1.371(6) ?
C11 C14 . 1.516(6) ?
C12 C13 . 1.371(6) ?
C12 H12 . 0.9300 ?
C13 N5 . 1.337(5) ?
C13 H13 . 0.9300 ?
C14 N6 . 1.343(7) ?
C14 S1 . 1.560(5) ?
C15 C16 . 1.407(8) ?
C15 N6 . 1.467(6) ?
C15 H15A . 0.9700 ?
C15 H15B . 0.9700 ?
C16 C17 . 1.510(8) ?
C16 H16A . 0.9700 ?
C16 H16B . 0.9700 ?
C17 C18 . 1.480(9) ?
C17 H17A . 0.9700 ?
C17 H17B . 0.9700 ?
C18 H18A . 0.9600 ?
C18 H18B . 0.9600 ?
C18 H18C . 0.9600 ?
C19 N7 . 1.297(6) ?
C19 C20 . 1.450(7) ?
C19 C23 . 1.504(6) ?
C20 N8 . 1.288(5) ?
C20 C24 . 1.486(6) ?
C21 N9 . 1.293(5) ?
C21 C22 . 1.469(6) ?
C21 C25 . 1.492(6) ?
C22 N10 . 1.290(5) ?
C22 C26 . 1.485(6) ?
C23 H23A . 0.9600 ?
C23 H23B . 0.9600 ?
C23 H23C . 0.9600 ?
C24 H24A . 0.9600 ?
C24 H24B . 0.9600 ?
C24 H24C . 0.9600 ?
C25 H25A . 0.9600 ?
C25 H25B . 0.9600 ?
C25 H25C . 0.9600 ?
C26 H26A . 0.9600 ?
C26 H26B . 0.9600 ?
C26 H26C . 0.9600 ?
C27 N11 . 1.340(4) ?
C27 C28 . 1.371(5) ?
C27 H27 . 0.9300 ?
C28 C29 . 1.395(5) ?
C28 H28 . 0.9300 ?
C29 C30 . 1.383(5) ?
C29 C32 . 1.499(5) ?
C30 C31 . 1.368(5) ?
C30 H30 . 0.9300 ?
C31 N11 . 1.343(5) ?
C31 H31 . 0.9300 ?
C32 N12 . 1.321(5) ?
C32 S2 . 1.644(4) ?
C33 N12 . 1.469(5) ?
C33 C34 . 1.512(6) ?
C33 H33A . 0.9700 ?
C33 H33B . 0.9700 ?
C34 C35 . 1.503(6) ?
C34 H34A . 0.9700 ?
C34 H34B . 0.9700 ?
C35 C36 . 1.519(7) ?
C35 H35A . 0.9700 ?
C35 H35B . 0.9700 ?
C36 H36A . 0.9600 ?
C36 H36B . 0.9600 ?
C36 H36C . 0.9600 ?
N1 O1 . 1.335(4) ?
N1 Co1 . 1.894(3) ?
N2 O2 . 1.338(4) ?
N2 Co1 . 1.900(3) ?
N3 O3 . 1.333(4) ?
N3 Co1 . 1.887(3) ?
N4 O4 . 1.331(4) ?
N4 Co1 . 1.889(3) ?
N5 Co1 . 1.960(3) ?
N7 O5 . 1.334(5) ?
N7 Co2 . 1.882(3) ?
N8 O6 . 1.343(4) ?
N8 Co2 . 1.888(3) ?
N9 O7 . 1.336(4) ?
N9 Co2 . 1.900(3) ?
N10 O8 . 1.354(4) ?
N10 Co2 . 1.904(3) ?
N11 Co2 . 1.954(3) ?
O1 H1 . 1.20(6) ?
O2 H2 . 1.12(6) ?
O3 H2 . 1.39(6) ?
O4 H1 . 1.32(6) ?
O5 H8 . 1.34(8) ?
O7 H7 . 0.98(7) ?
O8 H8 . 1.17(8) ?
Cl1 Co1 . 2.2341(10) ?
Cl2 Co2 . 2.2334(10) ?

loop_
_geom_hbond_atom_site_label_D
_geom_hbond_atom_site_label_H
_geom_hbond_atom_site_label_A
_geom_hbond_site_symmetry_A
_geom_hbond_distance_DH
_geom_hbond_distance_HA
_geom_hbond_distance_DA
_geom_hbond_angle_DHA
O1 H1 O4 . 1.20(6) 1.32(6) 2.491(4) 162(5)
O2 H2 O3 . 1.12(6) 1.39(6) 2.469(4) 158(5)
O8 H8 O5 . 1.17(8) 1.34(8) 2.486(5) 165(6)
O7 H7 O6 . 0.98(7) 1.52(7) 2.490(5) 171(7)

loop_
_geom_torsion_atom_site_label_1
_geom_torsion_atom_site_label_2
_geom_torsion_atom_site_label_3
_geom_torsion_atom_site_label_4
_geom_torsion_site_symmetry_1
_geom_torsion_site_symmetry_2
_geom_torsion_site_symmetry_3
_geom_torsion_site_symmetry_4
_geom_torsion
_geom_torsion_publ_flag
N1 C1 C2 N2 . . . . 2.5(5) ?
C5 C1 C2 N2 . . . . -176.8(3) ?
N1 C1 C2 C6 . . . . -175.7(3) ?
C5 C1 C2 C6 . . . . 4.9(6) ?
N3 C3 C4 N4 . . . . -1.7(5) ?
C7 C3 C4 N4 . . . . 175.3(5) ?
N3 C3 C4 C8 . . . . 178.9(4) ?
C7 C3 C4 C8 . . . . -4.1(7) ?
N5 C9 C10 C11 . . . . 0.8(7) ?
C9 C10 C11 C12 . . . . -3.1(7) ?
C9 C10 C11 C14 . . . . 176.7(4) ?
C10 C11 C12 C13 . . . . 2.7(7) ?
C14 C11 C12 C13 . . . . -177.2(4) ?
C11 C12 C13 N5 . . . . 0.2(7) ?
C12 C11 C14 N6 . . . . 166.6(5) ?
C10 C11 C14 N6 . . . . -13.2(7) ?
C12 C11 C14 S1 . . . . -11.3(6) ?
C10 C11 C14 S1 . . . . 168.9(4) ?
N6 C15 C16 C17 . . . . -51.0(11) ?
C15 C16 C17 C18 . . . . -71.2(9) ?
N7 C19 C20 N8 . . . . -1.8(5) ?
C23 C19 C20 N8 . . . . 179.4(4) ?
N7 C19 C20 C24 . . . . 176.9(4) ?
C23 C19 C20 C24 . . . . -1.9(7) ?
N9 C21 C22 N10 . . . . -3.2(5) ?
C25 C21 C22 N10 . . . . 175.7(4) ?
N9 C21 C22 C26 . . . . 173.9(4) ?
C25 C21 C22 C26 . . . . -7.2(6) ?
N11 C27 C28 C29 . . . . 0.7(6) ?
C27 C28 C29 C30 . . . . -0.4(5) ?
C27 C28 C29 C32 . . . . -177.7(3) ?
C28 C29 C30 C31 . . . . -0.2(6) ?
C32 C29 C30 C31 . . . . 177.1(4) ?
C29 C30 C31 N11 . . . . 0.7(6) ?
C30 C29 C32 N12 . . . . 162.2(4) ?
C28 C29 C32 N12 . . . . -20.7(5) ?
C30 C29 C32 S2 . . . . -17.2(5) ?
C28 C29 C32 S2 . . . . 159.9(3) ?
N12 C33 C34 C35 . . . . 177.7(4) ?
C33 C34 C35 C36 . . . . -176.5(4) ?
C2 C1 N1 O1 . . . . 177.8(3) ?
C5 C1 N1 O1 . . . . -2.9(5) ?
C2 C1 N1 Co1 . . . . -2.8(4) ?
C5 C1 N1 Co1 . . . . 176.5(3) ?
C1 C2 N2 O2 . . . . -179.8(3) ?
C6 C2 N2 O2 . . . . -1.6(5) ?
C1 C2 N2 Co1 . . . . -1.1(4) ?
C6 C2 N2 Co1 . . . . 177.1(3) ?
C4 C3 N3 O3 . . . . 178.0(3) ?
C7 C3 N3 O3 . . . . 0.9(7) ?
C4 C3 N3 Co1 . . . . 2.4(5) ?
C7 C3 N3 Co1 . . . . -174.7(4) ?
C3 C4 N4 O4 . . . . -178.7(3) ?
C8 C4 N4 O4 . . . . 0.6(6) ?
C3 C4 N4 Co1 . . . . 0.3(4) ?
C8 C4 N4 Co1 . . . . 179.6(3) ?
C10 C9 N5 C13 . . . . 2.1(7) ?
C10 C9 N5 Co1 . . . . -176.4(4) ?
C12 C13 N5 C9 . . . . -2.7(6) ?
C12 C13 N5 Co1 . . . . 175.9(3) ?
C11 C14 N6 C15 . . . . -172.2(5) ?
S1 C14 N6 C15 . . . . 5.6(8) ?
C16 C15 N6 C14 . . . . -86.9(8) ?
C20 C19 N7 O5 . . . . -177.4(3) ?
C23 C19 N7 O5 . . . . 1.4(6) ?
C20 C19 N7 Co2 . . . . 3.3(4) ?
C23 C19 N7 Co2 . . . . -177.9(3) ?
C19 C20 N8 O6 . . . . 177.7(3) ?
C24 C20 N8 O6 . . . . -0.9(6) ?
C19 C20 N8 Co2 . . . . -0.6(4) ?
C24 C20 N8 Co2 . . . . -179.2(3) ?
C22 C21 N9 O7 . . . . -178.4(3) ?
C25 C21 N9 O7 . . . . 2.7(6) ?
C22 C21 N9 Co2 . . . . 4.5(4) ?
C25 C21 N9 Co2 . . . . -174.4(3) ?
C21 C22 N10 O8 . . . . 178.3(3) ?
C26 C22 N10 O8 . . . . 1.4(6) ?
C21 C22 N10 Co2 . . . . 0.4(4) ?
C26 C22 N10 Co2 . . . . -176.5(3) ?
C28 C27 N11 C31 . . . . -0.2(5) ?
C28 C27 N11 Co2 . . . . -179.9(3) ?
C30 C31 N11 C27 . . . . -0.4(6) ?
C30 C31 N11 Co2 . . . . 179.2(3) ?
C29 C32 N12 C33 . . . . 175.5(3) ?
S2 C32 N12 C33 . . . . -5.2(6) ?
C34 C33 N12 C32 . . . . -78.5(5) ?
C3 N3 Co1 N4 . . . . -1.8(3) ?
O3 N3 Co1 N4 . . . . -177.4(3) ?
C3 N3 Co1 N1 . . . . 104(3) ?
O3 N3 Co1 N1 . . . . -72(4) ?
C3 N3 Co1 N2 . . . . 177.6(3) ?
O3 N3 Co1 N2 . . . . 2.1(3) ?
C3 N3 Co1 N5 . . . . -91.8(3) ?
O3 N3 Co1 N5 . . . . 92.6(3) ?
C3 N3 Co1 Cl1 . . . . 87.6(3) ?
O3 N3 Co1 Cl1 . . . . -87.9(3) ?
C4 N4 Co1 N3 . . . . 0.8(3) ?
O4 N4 Co1 N3 . . . . 179.7(3) ?
C4 N4 Co1 N1 . . . . -177.1(3) ?
O4 N4 Co1 N1 . . . . 1.8(3) ?
C4 N4 Co1 N2 . . . . -73(15) ?
O4 N4 Co1 N2 . . . . 106(15) ?
C4 N4 Co1 N5 . . . . 92.3(3) ?
O4 N4 Co1 N5 . . . . -88.7(3) ?
C4 N4 Co1 Cl1 . . . . -87.6(3) ?
O4 N4 Co1 Cl1 . . . . 91.3(3) ?
C1 N1 Co1 N3 . . . . 76(4) ?
O1 N1 Co1 N3 . . . . -105(3) ?
C1 N1 Co1 N4 . . . . -178.7(3) ?
O1 N1 Co1 N4 . . . . 0.6(3) ?
C1 N1 Co1 N2 . . . . 1.8(3) ?
O1 N1 Co1 N2 . . . . -178.8(3) ?
C1 N1 Co1 N5 . . . . -88.4(3) ?
O1 N1 Co1 N5 . . . . 91.0(3) ?
C1 N1 Co1 Cl1 . . . . 92.2(3) ?
O1 N1 Co1 Cl1 . . . . -88.4(3) ?
C2 N2 Co1 N3 . . . . -178.2(3) ?
O2 N2 Co1 N3 . . . . 0.5(3) ?
C2 N2 Co1 N4 . . . . -105(15) ?
O2 N2 Co1 N4 . . . . 74(15) ?
C2 N2 Co1 N1 . . . . -0.3(3) ?
O2 N2 Co1 N1 . . . . 178.4(3) ?
C2 N2 Co1 N5 . . . . 90.1(3) ?
O2 N2 Co1 N5 . . . . -91.2(3) ?
C2 N2 Co1 Cl1 . . . . -89.9(3) ?
O2 N2 Co1 Cl1 . . . . 88.8(3) ?
C9 N5 Co1 N3 . . . . -42.2(3) ?
C13 N5 Co1 N3 . . . . 139.4(3) ?
C9 N5 Co1 N4 . . . . -123.7(3) ?
C13 N5 Co1 N4 . . . . 57.8(3) ?
C9 N5 Co1 N1 . . . . 137.3(3) ?
C13 N5 Co1 N1 . . . . -41.2(3) ?
C9 N5 Co1 N2 . . . . 56.1(3) ?
C13 N5 Co1 N2 . . . . -122.4(3) ?
C9 N5 Co1 Cl1 . . . . -122(10) ?
C13 N5 Co1 Cl1 . . . . 59(10) ?
C19 N7 Co2 N8 . . . . -2.8(3) ?
O5 N7 Co2 N8 . . . . 177.8(3) ?
C19 N7 Co2 N9 . . . . 18E1(10) ?
O5 N7 Co2 N9 . . . . -2(14) ?
C19 N7 Co2 N10 . . . . 178.6(3) ?
O5 N7 Co2 N10 . . . . -0.8(3) ?
C19 N7 Co2 N11 . . . . 87.4(3) ?
O5 N7 Co2 N11 . . . . -92.0(3) ?
C19 N7 Co2 Cl2 . . . . -91.2(3) ?
O5 N7 Co2 Cl2 . . . . 89.5(3) ?
C20 N8 Co2 N7 . . . . 1.8(3) ?
O6 N8 Co2 N7 . . . . -176.4(3) ?
C20 N8 Co2 N9 . . . . -178.2(3) ?
O6 N8 Co2 N9 . . . . 3.6(3) ?
C20 N8 Co2 N10 . . . . 121(5) ?
O6 N8 Co2 N10 . . . . -57(5) ?
C20 N8 Co2 N11 . . . . -88.0(3) ?
O6 N8 Co2 N11 . . . . 93.8(3) ?
C20 N8 Co2 Cl2 . . . . 91.8(3) ?
O6 N8 Co2 Cl2 . . . . -86.4(3) ?
C21 N9 Co2 N7 . . . . -3(14) ?
O7 N9 Co2 N7 . . . . -18E1(10) ?
C21 N9 Co2 N8 . . . . 178.0(3) ?
O7 N9 Co2 N8 . . . . 1.0(3) ?
C21 N9 Co2 N10 . . . . -3.4(3) ?
O7 N9 Co2 N10 . . . . 179.6(3) ?
C21 N9 Co2 N11 . . . . 87.8(3) ?
O7 N9 Co2 N11 . . . . -89.2(3) ?
C21 N9 Co2 Cl2 . . . . -93.6(3) ?
O7 N9 Co2 Cl2 . . . . 89.3(3) ?
C22 N10 Co2 N7 . . . . -178.5(3) ?
O8 N10 Co2 N7 . . . . 3.6(3) ?
C22 N10 Co2 N8 . . . . 63(5) ?
O8 N10 Co2 N8 . . . . -115(5) ?
C22 N10 Co2 N9 . . . . 1.5(3) ?
O8 N10 Co2 N9 . . . . -176.4(3) ?
C22 N10 Co2 N11 . . . . -88.5(3) ?
O8 N10 Co2 N11 . . . . 93.6(3) ?
C22 N10 Co2 Cl2 . . . . 91.7(3) ?
O8 N10 Co2 Cl2 . . . . -86.2(3) ?
C27 N11 Co2 N7 . . . . 52.7(3) ?
C31 N11 Co2 N7 . . . . -126.9(3) ?
C27 N11 Co2 N8 . . . . 134.7(3) ?
C31 N11 Co2 N8 . . . . -44.9(3) ?
C27 N11 Co2 N9 . . . . -126.7(3) ?
C31 N11 Co2 N9 . . . . 53.7(3) ?
C27 N11 Co2 N10 . . . . -46.1(3) ?
C31 N11 Co2 N10 . . . . 134.3(3) ?
C27 N11 Co2 Cl2 . . . . 127(3) ?
C31 N11 Co2 Cl2 . . . . -52(4) ?
